data_4082689
loop_
_publ_author_name
'Vanicek, Stefan'
'Kopacka, Holger'
'Wurst, Klaus'
'M\"uller, Thomas'
'Schottenberger, Herwig'
'Bildstein, Benno'

_publ_contact_author
;
      Benno Bildstein
      Institute of General, Inorganic and Theoretical Chemistry
      University of Innsbruck
      Innrain 80/82
      A-6020 Innsbruck
      Austria
;
_publ_section_title
;
 Chemoselective, Practical Synthesis of Cobaltocenium Carboxylic Acid
 Hexafluorophosphate
;
_journal_issue 5
_journal_name_full Organometallics
_journal_page_first 1152
_journal_paper_doi 10.1021/om401120h
_journal_volume 33
_journal_year 2014
_chemical_formula_moiety 'C11 H10 Co O2, F6 P'
_chemical_formula_sum 'C11 H10 Co F6 O2 P'
_chemical_formula_weight 378.09
_chemical_name_systematic
; 
 ? 
;
_space_group_IT_number 2
_symmetry_cell_setting triclinic
_symmetry_space_group_name_Hall '-P 1'
_symmetry_space_group_name_H-M 'P -1'
_atom_sites_solution_hydrogens geom
_atom_sites_solution_primary direct
_atom_sites_solution_secondary difmap
_audit_creation_method SHELXL-97
_cell_angle_alpha 98.896(2)
_cell_angle_beta 100.238(2)
_cell_angle_gamma 92.907(2)
_cell_formula_units_Z 2
_cell_length_a 7.0403(2)
_cell_length_b 7.7380(2)
_cell_length_c 12.3152(4)
_cell_measurement_reflns_used 7692
_cell_measurement_temperature 243(2)
_cell_measurement_theta_max 27.5
_cell_measurement_theta_min 1.0
_cell_volume 650.17(3)
_computing_data_collection COLLECT
_computing_data_reduction 'DENZO and SCALEPACK'
_computing_structure_refinement 'SHELXL-97 (Sheldrick, 1997)'
_computing_structure_solution 'SHELXS-97 (Sheldrick, 1990)'
_diffrn_ambient_temperature 243(2)
_diffrn_measured_fraction_theta_full 0.996
_diffrn_measured_fraction_theta_max 0.996
_diffrn_measurement_device_type 'Nonius KappaCCD'
_diffrn_measurement_method 'phi- and omega scans'
_diffrn_radiation_monochromator graphite
_diffrn_radiation_source 'fine-focus sealed tube'
_diffrn_radiation_type MoK\a
_diffrn_radiation_wavelength 0.71073
_diffrn_reflns_av_R_equivalents 0.0209
_diffrn_reflns_av_sigmaI/netI 0.0310
_diffrn_reflns_limit_h_max 7
_diffrn_reflns_limit_h_min -9
_diffrn_reflns_limit_k_max 10
_diffrn_reflns_limit_k_min -10
_diffrn_reflns_limit_l_max 15
_diffrn_reflns_limit_l_min -15
_diffrn_reflns_number 4915
_diffrn_reflns_theta_full 27.43
_diffrn_reflns_theta_max 27.43
_diffrn_reflns_theta_min 1.70
_diffrn_standards_number 0
_exptl_absorpt_coefficient_mu 1.516
_exptl_absorpt_correction_type none
_exptl_crystal_colour colorless
_exptl_crystal_density_diffrn 1.931
_exptl_crystal_density_method 'not measured'
_exptl_crystal_description prism
_exptl_crystal_F_000 376
_exptl_crystal_size_max 0.29
_exptl_crystal_size_mid 0.13
_exptl_crystal_size_min 0.09
_refine_diff_density_max 0.521
_refine_diff_density_min -0.270
_refine_diff_density_rms 0.058
_refine_ls_extinction_coef 0.012(3)
_refine_ls_extinction_expression Fc^*^=kFc[1+0.001xFc^2^\l^3^/sin(2\q)]^-1/4^
_refine_ls_extinction_method SHELXL
_refine_ls_goodness_of_fit_ref 1.076
_refine_ls_hydrogen_treatment 'refined isotropically with bond restraints'
_refine_ls_matrix_type full
_refine_ls_number_parameters 289
_refine_ls_number_reflns 2939
_refine_ls_number_restraints 11
_refine_ls_restrained_S_all 1.074
_refine_ls_R_factor_all 0.0398
_refine_ls_R_factor_gt 0.0336
_refine_ls_shift/su_max 0.000
_refine_ls_shift/su_mean 0.000
_refine_ls_structure_factor_coef Fsqd
_refine_ls_weighting_details 'calc w=1/[\s^2^(Fo^2^)+(0.0406P)^2^+0.3482P] where P=(Fo^2^+2Fc^2^)/3'
_refine_ls_weighting_scheme calc
_refine_ls_wR_factor_gt 0.0848
_refine_ls_wR_factor_ref 0.0878
_reflns_number_gt 2598
_reflns_number_total 2939
_reflns_threshold_expression >2sigma(I)
_cod_data_source_file om401120h_si_002.cif
_cod_data_source_block 5
_cod_database_code 4082689

loop_
_symmetry_equiv_pos_as_xyz
'x, y, z'
'-x, -y, -z'

loop_
_atom_site_label
_atom_site_type_symbol
_atom_site_fract_x
_atom_site_fract_y
_atom_site_fract_z
_atom_site_U_iso_or_equiv
_atom_site_adp_type
_atom_site_occupancy
_atom_site_symmetry_multiplicity
_atom_site_calc_flag
_atom_site_refinement_flags
_atom_site_disorder_assembly
_atom_site_disorder_group
Co1 Co 0.44340(4) 0.71041(4) 0.25331(2) 0.03189(12) Uani 1 1 d . . .
O1 O 0.2439(2) 0.9981(2) 0.04416(16) 0.0462(4) Uani 1 1 d D . .
H1O H 0.157(6) 1.062(6) 0.025(5) 0.036(15) Uiso 0.43 1 d PD . .
O2 O 0.0042(2) 0.7944(2) 0.04274(15) 0.0435(4) Uani 1 1 d D . .
H2O H -0.069(5) 0.869(5) 0.024(4) 0.037(12) Uiso 0.57 1 d PD . .
C1 C 0.4304(7) 0.9321(5) 0.3612(3) 0.0741(11) Uani 1 1 d D . .
H1 H 0.408(8) 1.039(4) 0.338(5) 0.16(2) Uiso 1 1 d D . .
C2 C 0.6039(5) 0.8632(5) 0.3902(2) 0.0652(9) Uani 1 1 d D . .
H2 H 0.721(4) 0.920(5) 0.388(4) 0.111(15) Uiso 1 1 d D . .
C3 C 0.5683(5) 0.6943(5) 0.4121(2) 0.0650(9) Uani 1 1 d D . .
H3 H 0.669(5) 0.623(5) 0.425(4) 0.106(14) Uiso 1 1 d D . .
C4 C 0.3676(6) 0.6622(5) 0.3971(2) 0.0726(11) Uani 1 1 d D . .
H4 H 0.300(5) 0.558(4) 0.398(4) 0.105(14) Uiso 1 1 d D . .
C5 C 0.2839(5) 0.8100(7) 0.3656(2) 0.0781(12) Uani 1 1 d D . .
H5 H 0.152(3) 0.824(6) 0.353(4) 0.118(16) Uiso 1 1 d D . .
C6 C 0.5297(4) 0.7625(4) 0.11144(19) 0.0410(5) Uani 1 1 d D . .
H6 H 0.599(4) 0.865(3) 0.105(2) 0.047(8) Uiso 1 1 d D . .
C7 C 0.6153(4) 0.6122(4) 0.1448(2) 0.0487(6) Uani 1 1 d D . .
H7 H 0.747(3) 0.599(4) 0.166(3) 0.065(9) Uiso 1 1 d D . .
C8 C 0.4632(4) 0.4846(3) 0.1473(2) 0.0492(6) Uani 1 1 d D . .
H8 H 0.479(4) 0.376(3) 0.170(3) 0.060(9) Uiso 1 1 d D . .
C9 C 0.2836(4) 0.5542(3) 0.11514(19) 0.0398(5) Uani 1 1 d D . .
H9 H 0.162(3) 0.501(3) 0.114(2) 0.044(7) Uiso 1 1 d D . .
C10 C 0.3251(3) 0.7268(3) 0.09317(17) 0.0344(4) Uani 1 1 d . . .
C11 C 0.1806(3) 0.8489(3) 0.05799(17) 0.0347(5) Uani 1 1 d . . .
P1 P -0.06318(9) 1.24708(9) 0.29952(6) 0.04432(18) Uani 1 1 d . . .
F1 F -0.0287(10) 1.1768(10) 0.4170(6) 0.0890(19) Uani 0.60 1 d P A 1
F2 F -0.0913(9) 1.3141(9) 0.1880(5) 0.096(2) Uani 0.60 1 d P A 1
F3 F -0.0545(14) 1.4400(10) 0.3601(8) 0.105(3) Uani 0.60 1 d P A 1
F4 F -0.0750(16) 1.0515(12) 0.2430(8) 0.098(3) Uani 0.60 1 d P A 1
F5 F -0.2868(13) 1.2268(15) 0.2963(9) 0.095(3) Uani 0.60 1 d P A 1
F6 F 0.1643(12) 1.2656(13) 0.3106(7) 0.083(2) Uani 0.60 1 d P A 1
F1A F 0.043(2) 1.254(2) 0.4132(10) 0.163(6) Uani 0.40 1 d P A 2
F2A F -0.1769(16) 1.2548(17) 0.1727(7) 0.139(5) Uani 0.40 1 d P A 2
F3A F -0.0508(16) 1.4549(16) 0.3137(13) 0.111(5) Uani 0.40 1 d P A 2
F4A F -0.076(2) 1.0441(17) 0.2711(16) 0.122(6) Uani 0.40 1 d P A 2
F5A F -0.267(2) 1.259(3) 0.3309(14) 0.097(5) Uani 0.40 1 d P A 2
F6A F 0.133(2) 1.243(2) 0.2541(13) 0.126(6) Uani 0.40 1 d P A 2

loop_
_atom_site_aniso_label
_atom_site_aniso_U_11
_atom_site_aniso_U_22
_atom_site_aniso_U_33
_atom_site_aniso_U_23
_atom_site_aniso_U_13
_atom_site_aniso_U_12
Co1 0.03451(18) 0.03450(18) 0.02683(17) 0.00823(11) 0.00336(11) 0.00332(12)
O1 0.0408(9) 0.0416(9) 0.0583(11) 0.0220(8) 0.0033(8) 0.0013(7)
O2 0.0351(9) 0.0453(9) 0.0507(10) 0.0161(8) 0.0027(7) 0.0018(7)
C1 0.133(4) 0.0524(18) 0.0365(14) 0.0009(13) 0.0167(18) 0.025(2)
C2 0.069(2) 0.082(2) 0.0347(13) -0.0060(14) 0.0083(13) -0.0312(18)
C3 0.081(2) 0.083(2) 0.0285(12) 0.0122(13) -0.0044(13) 0.0286(18)
C4 0.102(3) 0.081(2) 0.0311(13) 0.0067(14) 0.0168(15) -0.042(2)
C5 0.0556(19) 0.144(4) 0.0331(14) -0.0033(18) 0.0119(13) 0.032(2)
C6 0.0415(12) 0.0545(14) 0.0317(11) 0.0136(10) 0.0125(9) 0.0082(11)
C7 0.0485(14) 0.0620(16) 0.0388(13) 0.0092(11) 0.0112(11) 0.0219(12)
C8 0.0685(17) 0.0394(13) 0.0385(13) 0.0042(10) 0.0046(12) 0.0200(12)
C9 0.0503(14) 0.0341(11) 0.0311(11) 0.0020(9) 0.0005(10) 0.0030(10)
C10 0.0390(11) 0.0389(11) 0.0252(10) 0.0077(8) 0.0036(8) 0.0046(9)
C11 0.0376(11) 0.0388(11) 0.0277(10) 0.0089(8) 0.0030(8) 0.0033(9)
P1 0.0390(3) 0.0403(3) 0.0536(4) 0.0103(3) 0.0068(3) 0.0017(3)
F1 0.084(3) 0.124(5) 0.065(3) 0.046(3) 0.004(2) 0.004(3)
F2 0.102(4) 0.122(4) 0.087(4) 0.068(4) 0.027(3) 0.013(3)
F3 0.120(5) 0.050(4) 0.140(6) -0.026(4) 0.050(4) 0.004(3)
F4 0.117(6) 0.056(5) 0.097(3) -0.026(3) -0.005(3) -0.005(3)
F5 0.036(2) 0.102(6) 0.157(8) 0.073(6) 0.003(4) 0.004(3)
F6 0.0409(19) 0.066(3) 0.143(6) 0.018(4) 0.020(4) 0.0029(16)
F1A 0.198(15) 0.190(15) 0.071(6) 0.010(7) -0.059(9) 0.082(10)
F2A 0.153(10) 0.202(11) 0.047(3) -0.021(5) -0.016(5) 0.114(8)
F3A 0.054(4) 0.045(4) 0.230(16) 0.038(8) 0.000(6) 0.006(3)
F4A 0.068(6) 0.037(5) 0.265(18) 0.034(7) 0.038(8) 0.009(4)
F5A 0.081(9) 0.099(7) 0.136(10) 0.027(6) 0.076(8) 0.019(6)
F6A 0.091(10) 0.103(9) 0.229(17) 0.068(11) 0.104(10) 0.034(7)

loop_
_atom_type_symbol
_atom_type_description
_atom_type_scat_dispersion_real
_atom_type_scat_dispersion_imag
_atom_type_scat_source
C C 0.0033 0.0016 'International Tables Vol C Tables 4.2.6.8 and 6.1.1.4'
H H 0.0000 0.0000 'International Tables Vol C Tables 4.2.6.8 and 6.1.1.4'
O O 0.0106 0.0060 'International Tables Vol C Tables 4.2.6.8 and 6.1.1.4'
F F 0.0171 0.0103 'International Tables Vol C Tables 4.2.6.8 and 6.1.1.4'
P P 0.1023 0.0942 'International Tables Vol C Tables 4.2.6.8 and 6.1.1.4'
Co Co 0.3494 0.9721 'International Tables Vol C Tables 4.2.6.8 and 6.1.1.4'

loop_
_geom_angle_atom_site_label_1
_geom_angle_atom_site_label_2
_geom_angle_atom_site_label_3
_geom_angle
C1 Co1 C5 39.89(17)
C1 Co1 C4 67.38(15)
C5 Co1 C4 40.24(17)
C1 Co1 C3 67.55(14)
C5 Co1 C3 67.72(14)
C4 Co1 C3 40.42(15)
C1 Co1 C2 39.63(16)
C5 Co1 C2 66.89(15)
C4 Co1 C2 67.35(12)
C3 Co1 C2 40.32(14)
C1 Co1 C10 112.91(12)
C5 Co1 C10 113.58(12)
C4 Co1 C10 141.03(14)
C3 Co1 C10 178.53(12)
C2 Co1 C10 139.20(12)
C1 Co1 C6 111.80(13)
C5 Co1 C6 140.26(15)
C4 Co1 C6 177.90(12)
C3 Co1 C6 137.55(14)
C2 Co1 C6 110.74(12)
C10 Co1 C6 41.01(9)
C1 Co1 C8 178.37(14)
C5 Co1 C8 140.52(17)
C4 Co1 C8 112.00(13)
C3 Co1 C8 110.96(12)
C2 Co1 C8 138.79(15)
C10 Co1 C8 68.56(10)
C6 Co1 C8 68.76(11)
C1 Co1 C9 140.99(15)
C5 Co1 C9 113.56(13)
C4 Co1 C9 112.68(11)
C3 Co1 C9 139.31(13)
C2 Co1 C9 179.38(14)
C10 Co1 C9 41.14(9)
C6 Co1 C9 69.22(10)
C8 Co1 C9 40.59(10)
C1 Co1 C7 138.61(17)
C5 Co1 C7 177.55(12)
C4 Co1 C7 138.70(15)
C3 Co1 C7 110.10(12)
C2 Co1 C7 110.75(13)
C10 Co1 C7 68.58(10)
C6 Co1 C7 40.69(10)
C8 Co1 C7 40.89(12)
C9 Co1 C7 68.79(11)
C11 O1 H1O 114(4)
C11 O2 H2O 113(3)
C2 C1 C5 108.4(3)
C2 C1 Co1 70.35(18)
C5 C1 Co1 70.11(19)
C2 C1 H1 128(4)
C5 C1 H1 123(4)
Co1 C1 H1 122(4)
C1 C2 C3 108.7(3)
C1 C2 Co1 70.02(18)
C3 C2 Co1 69.82(16)
C1 C2 H2 123(3)
C3 C2 H2 128(3)
Co1 C2 H2 122(3)
C2 C3 C4 106.9(3)
C2 C3 Co1 69.86(16)
C4 C3 Co1 69.71(16)
C2 C3 H3 120(3)
C4 C3 H3 132(3)
Co1 C3 H3 120(3)
C5 C4 C3 107.9(3)
C5 C4 Co1 69.87(17)
C3 C4 Co1 69.87(16)
C5 C4 H4 125(3)
C3 C4 H4 127(3)
Co1 C4 H4 120(3)
C1 C5 C4 108.1(3)
C1 C5 Co1 70.00(19)
C4 C5 Co1 69.89(19)
C1 C5 H5 127(3)
C4 C5 H5 125(3)
Co1 C5 H5 128(3)
C7 C6 C10 107.6(2)
C7 C6 Co1 69.91(14)
C10 C6 Co1 69.03(12)
C7 C6 H6 124.2(17)
C10 C6 H6 128.2(17)
Co1 C6 H6 125.3(17)
C6 C7 C8 108.0(2)
C6 C7 Co1 69.41(14)
C8 C7 Co1 69.38(15)
C6 C7 H7 127(2)
C8 C7 H7 125(2)
Co1 C7 H7 124(2)
C9 C8 C7 108.6(2)
C9 C8 Co1 69.76(13)
C7 C8 Co1 69.73(15)
C9 C8 H8 126(2)
C7 C8 H8 126(2)
Co1 C8 H8 124.0(19)
C8 C9 C10 107.2(2)
C8 C9 Co1 69.65(14)
C10 C9 Co1 68.83(12)
C8 C9 H9 126.0(17)
C10 C9 H9 126.7(17)
Co1 C9 H9 123.2(18)
C6 C10 C9 108.6(2)
C6 C10 C11 125.4(2)
C9 C10 C11 125.9(2)
C6 C10 Co1 69.97(12)
C9 C10 Co1 70.02(12)
C11 C10 Co1 125.63(15)
O1 C11 O2 125.5(2)
O1 C11 C10 117.2(2)
O2 C11 C10 117.2(2)
F1A P1 F2 150.3(7)
F1A P1 F4A 94.4(9)
F2 P1 F4A 106.4(8)
F1A P1 F3 72.8(7)
F2 P1 F3 88.8(4)
F4A P1 F3 164.4(8)
F1A P1 F5A 96.2(9)
F2 P1 F5A 102.4(7)
F4A P1 F5A 95.7(9)
F3 P1 F5A 77.4(8)
F1A P1 F4 105.7(7)
F2 P1 F4 93.3(5)
F4A P1 F4 13.4(11)
F3 P1 F4 177.7(6)
F5A P1 F4 101.1(8)
F1A P1 F5 110.5(8)
F2 P1 F5 92.2(5)
F4A P1 F5 86.1(7)
F3 P1 F5 90.1(6)
F5A P1 F5 16.6(10)
F4 P1 F5 88.8(6)
F1A P1 F6A 90.3(8)
F2 P1 F6A 70.6(7)
F4A P1 F6A 86.2(9)
F3 P1 F6A 102.3(7)
F5A P1 F6A 173.0(9)
F4 P1 F6A 79.4(8)
F5 P1 F6A 158.3(7)
F1A P1 F6 66.0(7)
F2 P1 F6 91.3(4)
F4A P1 F6 93.6(6)
F3 P1 F6 89.3(5)
F5A P1 F6 160.5(7)
F4 P1 F6 91.7(5)
F5 P1 F6 176.4(5)
F6A P1 F6 25.0(7)
F1A P1 F3A 91.5(8)
F2 P1 F3A 67.0(6)
F4A P1 F3A 173.4(9)
F3 P1 F3A 22.1(8)
F5A P1 F3A 86.6(8)
F4 P1 F3A 160.1(7)
F5 P1 F3A 94.7(6)
F6A P1 F3A 90.7(8)
F6 P1 F3A 86.0(5)
F1A P1 F1 28.8(7)
F2 P1 F1 178.8(3)
F4A P1 F1 73.6(8)
F3 P1 F1 91.2(5)
F5A P1 F1 78.8(7)
F4 P1 F1 86.7(5)
F5 P1 F1 89.0(5)
F6A P1 F1 108.2(7)
F6 P1 F1 87.5(4)
F3A P1 F1 112.9(6)
F1A P1 F2A 175.7(8)
F2 P1 F2A 25.9(5)
F4A P1 F2A 89.7(8)
F3 P1 F2A 103.3(5)
F5A P1 F2A 84.7(8)
F4 P1 F2A 78.2(6)
F5 P1 F2A 71.1(6)
F6A P1 F2A 88.6(7)
F6 P1 F2A 112.5(5)
F3A P1 F2A 84.4(7)
F1 P1 F2A 155.1(6)

loop_
_geom_bond_atom_site_label_1
_geom_bond_atom_site_label_2
_geom_bond_distance
Co1 C1 2.018(3)
Co1 C5 2.019(3)
Co1 C4 2.019(3)
Co1 C3 2.021(3)
Co1 C2 2.022(3)
Co1 C10 2.026(2)
Co1 C6 2.038(2)
Co1 C8 2.040(2)
Co1 C9 2.042(2)
Co1 C7 2.045(3)
O1 C11 1.263(3)
O1 H1O 0.83(2)
O2 C11 1.263(3)
O2 H2O 0.824(19)
C1 C2 1.369(6)
C1 C5 1.377(6)
C1 H1 0.93(2)
C2 C3 1.394(5)
C2 H2 0.920(19)
C3 C4 1.396(5)
C3 H3 0.930(19)
C4 C5 1.389(6)
C4 H4 0.918(19)
C5 H5 0.929(19)
C6 C7 1.419(4)
C6 C10 1.423(3)
C6 H6 0.931(17)
C7 C8 1.427(4)
C7 H7 0.931(18)
C8 C9 1.416(4)
C8 H8 0.928(17)
C9 C10 1.429(3)
C9 H9 0.926(17)
C10 C11 1.478(3)
P1 F1A 1.457(10)
P1 F2 1.526(5)
P1 F4A 1.550(13)
P1 F3 1.555(8)
P1 F5A 1.556(14)
P1 F4 1.557(8)
P1 F5 1.567(9)
P1 F6A 1.578(16)
P1 F6 1.580(9)
P1 F3A 1.586(12)
P1 F1 1.606(6)
P1 F2A 1.636(9)
